data_8105828
loop_
_publ_author_name
'Wu, Hao'
'Zhang, Li'
'Ma, Yun'
'Du, Weichao'

_publ_section_title
;
 Crystal structure of
 catena-poly[tetraaqua-bis(\m2-2-(4-carboxylatophenoxy)benzoato-\k2
 O:O&#x2032;)-pentakis(pyridine-\k1 N)dinickel(II)], C53H47N5Ni2O13
;
_journal_issue 4
_journal_name_full 'Zeitschrift f\"ur Kristallographie - New Crystal Structures'
_journal_page_first 711
_journal_page_last 713
_journal_paper_doi 10.1515/ncrs-2019-0063
_journal_volume 234
_journal_year 2019
_chemical_formula_moiety '0.5(C106 H94 N10 Ni4 O26)'
_chemical_formula_sum 'C53 H47 N5 Ni2 O13'
_chemical_formula_weight 1079.37
_space_group_crystal_system monoclinic
_space_group_IT_number 15
_space_group_name_Hall '-C 2yc'
_space_group_name_H-M_alt 'C 1 2/c 1'
_atom_sites_solution_hydrogens mixed
_cell_angle_alpha 90
_cell_angle_beta 130.953(10)
_cell_angle_gamma 90
_cell_formula_units_Z 4
_cell_length_a 24.0549(15)
_cell_length_b 14.5539(4)
_cell_length_c 18.8986(11)
_cell_measurement_reflns_used 2954
_cell_measurement_temperature 293(2)
_cell_measurement_theta_max 26.3109
_cell_measurement_theta_min 2.9969
_cell_volume 4996.9(9)
_computing_cell_refinement
;
CrysAlisPro, Agilent Technologies,
Version 1.171.35.15 (release 03-08-2011 CrysAlis171 .NET)
(compiled Aug  3 2011,13:03:54)
;
_computing_data_collection
;
CrysAlisPro, Agilent Technologies,
Version 1.171.35.15 (release 03-08-2011 CrysAlis171 .NET)
(compiled Aug  3 2011,13:03:54)
;
_computing_data_reduction
;
CrysAlisPro, Agilent Technologies,
Version 1.171.35.15 (release 03-08-2011 CrysAlis171 .NET)
(compiled Aug  3 2011,13:03:54)
;
_computing_molecular_graphics 'Olex2 (Dolomanov et al., 2009)'
_computing_publication_material 'Olex2 (Dolomanov et al., 2009)'
_computing_structure_refinement 'ShelXL (Sheldrick, 2015)'
_computing_structure_solution 'SHELXT 2014/5 (Sheldrick, 2014)'
_diffrn_ambient_temperature 293(2)
_diffrn_detector_area_resol_mean 16.2542
_diffrn_measured_fraction_theta_full 0.998
_diffrn_measured_fraction_theta_max 0.998
_diffrn_measurement_details
;
#__ type_ start__ end____ width___ exp.time_
  1 omega  -54.00   45.00   1.0000   14.0000
omega____ theta____ kappa____ phi______ frames
    -       18.4204    0.0000 -120.0000 99

#__ type_ start__ end____ width___ exp.time_
  2 omega    6.00   65.00   1.0000   14.0000
omega____ theta____ kappa____ phi______ frames
    -       18.4204 -110.0000   56.0000 59

#__ type_ start__ end____ width___ exp.time_
  3 omega   59.00   84.00   1.0000   14.0000
omega____ theta____ kappa____ phi______ frames
    -       18.4204 -178.0000   30.0000 25

#__ type_ start__ end____ width___ exp.time_
  4 omega  -40.00  -13.00   1.0000   14.0000
omega____ theta____ kappa____ phi______ frames
    -       18.4204  -37.0000 -180.0000 27

#__ type_ start__ end____ width___ exp.time_
  5 omega   14.00   40.00   1.0000   14.0000
omega____ theta____ kappa____ phi______ frames
    -       18.4204  -37.0000 -180.0000 26

#__ type_ start__ end____ width___ exp.time_
  6 omega   -3.00   23.00   1.0000   14.0000
omega____ theta____ kappa____ phi______ frames
    -      -19.0454  -99.0000 -150.0000 26
;
_diffrn_measurement_device_type 'Xcalibur, Eos, Gemini'
_diffrn_measurement_method '\w scans'
_diffrn_orient_matrix_UB_11 0.0023636000
_diffrn_orient_matrix_UB_12 -0.0473443000
_diffrn_orient_matrix_UB_13 -0.0066395000
_diffrn_orient_matrix_UB_21 -0.0021096000
_diffrn_orient_matrix_UB_22 0.0110279000
_diffrn_orient_matrix_UB_23 -0.0382653000
_diffrn_orient_matrix_UB_31 0.0389098000
_diffrn_orient_matrix_UB_32 0.0034716000
_diffrn_orient_matrix_UB_33 0.0309867000
_diffrn_radiation_monochromator graphite
_diffrn_radiation_type MoK\a
_diffrn_radiation_wavelength 0.71073
_diffrn_reflns_av_R_equivalents 0.0275
_diffrn_reflns_av_unetI/netI 0.0383
_diffrn_reflns_Laue_measured_fraction_full 0.998
_diffrn_reflns_Laue_measured_fraction_max 0.998
_diffrn_reflns_limit_h_max 30
_diffrn_reflns_limit_h_min -28
_diffrn_reflns_limit_k_max 17
_diffrn_reflns_limit_k_min -18
_diffrn_reflns_limit_l_max 23
_diffrn_reflns_limit_l_min -21
_diffrn_reflns_number 11813
_diffrn_reflns_point_group_measured_fraction_full 0.998
_diffrn_reflns_point_group_measured_fraction_max 0.998
_diffrn_reflns_theta_full 25.242
_diffrn_reflns_theta_max 26.368
_diffrn_reflns_theta_min 3.003
_diffrn_source 'Enhance (Mo) X-ray Source'
_exptl_absorpt_coefficient_mu 0.824
_exptl_absorpt_correction_T_max 1.00000
_exptl_absorpt_correction_T_min 0.94862
_exptl_absorpt_correction_type multi-scan
_exptl_absorpt_process_details
;
CrysAlisPro, Agilent Technologies,
Version 1.171.35.15 (release 03-08-2011 CrysAlis171 .NET)
(compiled Aug  3 2011,13:03:54)
Empirical absorption correction using spherical harmonics,
 implemented in SCALE3 ABSPACK scaling algorithm.
;
_exptl_crystal_colour green
_exptl_crystal_colour_primary green
_exptl_crystal_density_diffrn 1.435
_exptl_crystal_description block
_exptl_crystal_F_000 2240
_exptl_crystal_size_max 0.24
_exptl_crystal_size_mid 0.22
_exptl_crystal_size_min 0.18
_refine_diff_density_max 0.372
_refine_diff_density_min -0.348
_refine_diff_density_rms 0.054
_refine_ls_extinction_coef .
_refine_ls_extinction_method none
_refine_ls_goodness_of_fit_ref 1.019
_refine_ls_hydrogen_treatment constr
_refine_ls_matrix_type full
_refine_ls_number_parameters 371
_refine_ls_number_reflns 5099
_refine_ls_number_restraints 24
_refine_ls_restrained_S_all 1.026
_refine_ls_R_factor_all 0.0625
_refine_ls_R_factor_gt 0.0435
_refine_ls_shift/su_max 0.000
_refine_ls_shift/su_mean 0.000
_refine_ls_structure_factor_coef Fsqd
_refine_ls_weighting_details 'w=1/[\s^2^(Fo^2^)+(0.0537P)^2^+5.0499P] where P=(Fo^2^+2Fc^2^)/3'
_refine_ls_weighting_scheme calc
_refine_ls_wR_factor_gt 0.1047
_refine_ls_wR_factor_ref 0.1158
_reflns_Friedel_coverage 0.000
_reflns_Friedel_fraction_full .
_reflns_Friedel_fraction_max .
_reflns_number_gt 3948
_reflns_number_total 5099
_reflns_threshold_expression 'I > 2\s(I)'
_cod_data_source_file suppl_ncrs-2019-0063_suppl.cif
_cod_data_source_block 1
_cod_original_cell_volume 4996.9(7)
_cod_database_code 8105828
_chemical_oxdiff_formula 'C H O N  Ni'
_chemical_oxdiff_usercomment ncy-p166
_shelx_space_group_comment
;
The symmetry employed for this shelxl refinement is uniquely defined
by the following loop, which should always be used as a source of
symmetry information in preference to the above space-group names.
They are only intended as comments.
;
_shelx_estimated_absorpt_t_max 0.866
_shelx_estimated_absorpt_t_min 0.827
_reflns_odcompleteness_completeness 99.70
_reflns_odcompleteness_iscentric 1
_reflns_odcompleteness_theta 26.32
_olex2_refinement_description
;
1. Fixed Uiso
 At 1.2 times of:
  All C(H) groups, All C(H,H) groups
 At 1.5 times of:
  All O(H,H) groups
2. Restrained distances
 C19A-C20 = C19A-C18A = C21-C20 = C21A-C20
 1.39 with sigma of 0.01
3. Restrained planarity
 C18, C19, C20, C21, C22
 with sigma of 0.01
4. Uiso/Uaniso restraints and constraints
C18 \\sim C19 \\sim C20 \\sim C21: within 2A with sigma of 0.01 and sigma for
terminal atoms of 0.02
5. Others
 Sof(C18A)=Sof(H18A)=Sof(C19A)=Sof(H19A)=Sof(H20)=Sof(C21A)=Sof(H21A)=
 Sof(C22A)=Sof(H22A)=1-FVAR(1)
 Sof(C18)=Sof(H18)=Sof(C19)=Sof(H19)=Sof(H20A)=Sof(C21)=Sof(H21)=Sof(C22)=
 Sof(H22)=FVAR(1)
 Fixed Sof: H7A(0.5) H7B(0.5)
6.a Riding coordinates:
 O6(H6A,H6B)
6.b Rotating group:
 O7(H7A,H7B)
6.c Aromatic/amide H refined with riding coordinates:
 C3(H3), C4(H4), C5(H5), C6(H6), C9(H9), C10(H10), C12(H12), C13(H13),
 C15(H15), C16(H16), C17(H17), C18(H18), C18A(H18A), C19(H19), C19A(H19A),
 C20(H20), C20(H20A), C21(H21), C21A(H21A), C22(H22), C22A(H22A), C23(H23),
 C24(H24), C25(H25), C26(H26), C27(H27)
;
_olex2_submission_special_instructions 'No special instructions were received'
_publcif_funding_html
;
;

loop_
_space_group_symop_operation_xyz
'x, y, z'
'-x, y, -z+1/2'
'x+1/2, y+1/2, z'
'-x+1/2, y+1/2, -z+1/2'
'-x, -y, -z'
'x, -y, z-1/2'
'-x+1/2, -y+1/2, -z'
'x+1/2, -y+1/2, z-1/2'

loop_
_atom_site_label
_atom_site_type_symbol
_atom_site_fract_x
_atom_site_fract_y
_atom_site_fract_z
_atom_site_U_iso_or_equiv
_atom_site_adp_type
_atom_site_occupancy
_atom_site_site_symmetry_order
_atom_site_calc_flag
_atom_site_refinement_flags_posn
_atom_site_refinement_flags_adp
_atom_site_refinement_flags_occupancy
_atom_site_disorder_assembly
_atom_site_disorder_group
Ni1 Ni 0.500000 0.87005(3) 0.250000 0.03627(14) Uani 1 2 d S T P . .
Ni2 Ni 0.750000 0.250000 0.500000 0.03673(14) Uani 1 2 d S T P A .
O1 O 0.71442(11) 0.37256(13) 0.50992(14) 0.0468(5) Uani 1 1 d . . . . .
O2 O 0.62291(12) 0.33412(14) 0.50636(17) 0.0614(6) Uani 1 1 d . . . . .
O3 O 0.62026(12) 0.76706(13) 0.53712(15) 0.0552(5) Uani 1 1 d . . . . .
O4 O 0.59471(10) 0.86722(13) 0.39178(12) 0.0425(4) Uani 1 1 d . . . . .
O5 O 0.61561(14) 1.01427(15) 0.43038(14) 0.0758(8) Uani 1 1 d . . . . .
O6 O 0.81460(10) 0.32048(13) 0.48195(13) 0.0466(5) Uani 1 1 d . . . . .
H6A H 0.839642 0.362534 0.524335 0.070 Uiso 1 1 d R . . . .
H6B H 0.842562 0.303344 0.469745 0.070 Uiso 1 1 d R . . . .
O7 O 0.500000 1.0107(2) 0.250000 0.0646(9) Uani 1 2 d S T P . .
H7A H 0.482610 1.031762 0.195900 0.097 Uiso 0.5 1 d GR . . . .
H7B H 0.544710 1.031762 0.288129 0.097 Uiso 0.5 1 d GR . . . .
N1 N 0.500000 0.7271(2) 0.250000 0.0404(7) Uani 1 2 d S T P . .
N2 N 0.56372(12) 0.87271(17) 0.21008(15) 0.0449(6) Uani 1 1 d . . . . .
N3 N 0.66255(13) 0.24995(16) 0.35244(16) 0.0460(6) Uani 1 1 d . . . . .
C1 C 0.62607(14) 0.93112(19) 0.45043(18) 0.0406(6) Uani 1 1 d . . . . .
C2 C 0.68211(15) 0.90593(19) 0.55287(19) 0.0430(6) Uani 1 1 d . . . . .
C3 C 0.73958(16) 0.9669(2) 0.6145(2) 0.0538(8) Uani 1 1 d . . . . .
H3 H 0.742630 1.020973 0.590982 0.065 Uiso 1 1 calc R . . . .
C4 C 0.79204(18) 0.9492(3) 0.7092(2) 0.0635(9) Uani 1 1 d . . . . .
H4 H 0.830135 0.990759 0.748543 0.076 Uiso 1 1 calc R . . . .
C5 C 0.7880(2) 0.8706(3) 0.7452(2) 0.0741(11) Uani 1 1 d . . . . .
H5 H 0.823228 0.858637 0.809058 0.089 Uiso 1 1 calc R . . . .
C6 C 0.7317(2) 0.8092(2) 0.6867(2) 0.0720(11) Uani 1 1 d . . . . .
H6 H 0.728749 0.755835 0.711148 0.086 Uiso 1 1 calc R . . . .
C7 C 0.67971(17) 0.8268(2) 0.5920(2) 0.0523(8) Uani 1 1 d . . . . .
C8 C 0.63459(16) 0.6758(2) 0.53405(19) 0.0476(7) Uani 1 1 d . . . . .
C9 C 0.69305(17) 0.6483(2) 0.5420(2) 0.0530(8) Uani 1 1 d . . . . .
H9 H 0.726414 0.691402 0.552780 0.064 Uiso 1 1 calc R . . . .
C10 C 0.70206(16) 0.5564(2) 0.5340(2) 0.0497(7) Uani 1 1 d . . . . .
H10 H 0.741333 0.537886 0.538634 0.060 Uiso 1 1 calc R . . . .
C11 C 0.65329(15) 0.49095(19) 0.51923(18) 0.0422(6) Uani 1 1 d . . . . .
C12 C 0.59469(17) 0.5205(2) 0.5111(2) 0.0522(7) Uani 1 1 d . . . . .
H12 H 0.561182 0.477847 0.500550 0.063 Uiso 1 1 calc R . . . .
C13 C 0.58525(18) 0.6125(2) 0.5184(2) 0.0546(8) Uani 1 1 d . . . . .
H13 H 0.545568 0.631577 0.512672 0.066 Uiso 1 1 calc R . . . .
C14 C 0.66364(16) 0.39104(19) 0.51087(19) 0.0431(6) Uani 1 1 d . . . . .
C15 C 0.43738(15) 0.6795(2) 0.2031(2) 0.0481(7) Uani 1 1 d . . . . .
H15 H 0.393244 0.711568 0.169838 0.058 Uiso 1 1 calc R . . . .
C16 C 0.43552(18) 0.5853(2) 0.2020(2) 0.0606(9) Uani 1 1 d . . . . .
H16 H 0.391034 0.554106 0.169081 0.073 Uiso 1 1 calc R . . . .
C17 C 0.500000 0.5382(3) 0.250000 0.0656(13) Uani 1 2 d S T P . .
H17 H 0.500000 0.474251 0.250004 0.079 Uiso 1 2 calc RS T P . .
C18 C 0.5891(6) 0.2680(9) 0.3142(7) 0.070(4) Uani 0.294(6) 1 d . U . A 2
H18 H 0.579498 0.273476 0.354372 0.084 Uiso 0.294(6) 1 calc R . . A 2
C18A C 0.6361(3) 0.3292(3) 0.3056(3) 0.0635(15) Uani 0.706(6) 1 d D . . A 1
H18A H 0.657425 0.383654 0.338890 0.076 Uiso 0.706(6) 1 calc R . . A 1
C19 C 0.5352(7) 0.2770(8) 0.2244(8) 0.088(4) Uani 0.294(6) 1 d . U . A 2
H19 H 0.490175 0.300757 0.201469 0.106 Uiso 0.294(6) 1 calc R . . A 2
C19A C 0.5787(3) 0.3340(4) 0.2106(3) 0.084(2) Uani 0.706(6) 1 d D . . A 1
H19A H 0.562121 0.390143 0.179369 0.101 Uiso 0.706(6) 1 calc R . . A 1
C20 C 0.5459(2) 0.2503(3) 0.1620(3) 0.0971(15) Uani 1 1 d D U . . .
H20 H 0.501366 0.249737 0.100592 0.117 Uiso 0.706(6) 1 calc R . . A 1
H20A H 0.509131 0.256138 0.097407 0.117 Uiso 0.294(6) 1 calc R . . A 2
C21 C 0.6127(6) 0.2161(10) 0.2025(9) 0.104(4) Uani 0.294(6) 1 d D U . A 2
H21 H 0.623087 0.195838 0.165634 0.125 Uiso 0.294(6) 1 calc R . . A 2
C21A C 0.5806(3) 0.1722(4) 0.2070(3) 0.0781(19) Uani 0.706(6) 1 d D . . A 1
H21A H 0.567362 0.117205 0.174365 0.094 Uiso 0.706(6) 1 calc R . . A 1
C22 C 0.6631(8) 0.2112(13) 0.2939(9) 0.087(6) Uani 0.294(6) 1 d . . . A 2
H22 H 0.703908 0.174832 0.317890 0.104 Uiso 0.294(6) 1 calc R . . A 2
C22A C 0.6366(3) 0.1749(4) 0.3029(4) 0.0644(16) Uani 0.706(6) 1 d . . . A 1
H22A H 0.657214 0.119397 0.334303 0.077 Uiso 0.706(6) 1 calc R . . A 1
C23 C 0.62028(17) 0.9286(3) 0.2503(2) 0.0593(9) Uani 1 1 d . . . . .
H23 H 0.633652 0.964470 0.300089 0.071 Uiso 1 1 calc R . . . .
C24 C 0.6606(2) 0.9370(3) 0.2228(3) 0.0788(12) Uani 1 1 d . . . . .
H24 H 0.699650 0.978220 0.252741 0.095 Uiso 1 1 calc R . . . .
C25 C 0.6425(2) 0.8842(3) 0.1514(3) 0.0815(12) Uani 1 1 d . . . . .
H25 H 0.668329 0.888980 0.130668 0.098 Uiso 1 1 calc R . . . .
C26 C 0.5853(2) 0.8235(3) 0.1103(2) 0.0776(12) Uani 1 1 d . . . . .
H26 H 0.572404 0.785082 0.062266 0.093 Uiso 1 1 calc R . . . .
C27 C 0.54722(18) 0.8203(3) 0.1413(2) 0.0607(9) Uani 1 1 d . . . . .
H27 H 0.508086 0.779402 0.112703 0.073 Uiso 1 1 calc R . . . .

loop_
_atom_site_aniso_label
_atom_site_aniso_U_11
_atom_site_aniso_U_22
_atom_site_aniso_U_33
_atom_site_aniso_U_23
_atom_site_aniso_U_13
_atom_site_aniso_U_12
Ni1 0.0412(3) 0.0342(3) 0.0360(2) 0.000 0.0264(2) 0.000
Ni2 0.0441(3) 0.0279(3) 0.0373(3) -0.00419(19) 0.0262(2) -0.00269(19)
O1 0.0552(12) 0.0332(11) 0.0570(12) -0.0057(9) 0.0388(10) -0.0005(9)
O2 0.0733(14) 0.0337(11) 0.0970(17) -0.0101(11) 0.0644(14) -0.0079(10)
O3 0.0668(13) 0.0281(11) 0.0573(12) 0.0035(9) 0.0348(11) 0.0084(9)
O4 0.0475(10) 0.0361(10) 0.0375(9) -0.0051(8) 0.0250(9) 0.0022(8)
O5 0.0903(16) 0.0333(12) 0.0429(11) -0.0006(10) 0.0172(11) -0.0079(11)
O6 0.0591(12) 0.0332(11) 0.0569(11) -0.0074(9) 0.0420(10) -0.0079(9)
O7 0.071(2) 0.0390(17) 0.0513(17) 0.000 0.0263(16) 0.000
N1 0.0451(18) 0.0391(18) 0.0422(16) 0.000 0.0308(15) 0.000
N2 0.0472(13) 0.0525(15) 0.0412(12) -0.0058(11) 0.0316(11) -0.0066(11)
N3 0.0518(14) 0.0380(13) 0.0400(12) -0.0037(11) 0.0266(11) -0.0020(11)
C1 0.0420(14) 0.0358(15) 0.0407(14) -0.0031(12) 0.0257(12) 0.0004(12)
C2 0.0501(15) 0.0331(15) 0.0417(14) -0.0059(12) 0.0283(13) 0.0071(12)
C3 0.0548(17) 0.0440(18) 0.0478(16) -0.0043(14) 0.0272(14) 0.0052(14)
C4 0.0581(19) 0.059(2) 0.0451(16) -0.0124(16) 0.0215(15) 0.0070(16)
C5 0.083(2) 0.058(2) 0.0394(16) 0.0027(16) 0.0225(17) 0.0222(19)
C6 0.095(3) 0.0424(19) 0.0456(17) 0.0081(15) 0.0316(18) 0.0158(18)
C7 0.0664(19) 0.0321(16) 0.0471(16) -0.0019(13) 0.0322(15) 0.0115(14)
C8 0.0631(18) 0.0316(15) 0.0450(15) 0.0029(12) 0.0341(14) 0.0073(13)
C9 0.0632(19) 0.0335(16) 0.0604(18) -0.0076(14) 0.0397(16) -0.0090(14)
C10 0.0547(17) 0.0390(16) 0.0568(17) -0.0078(14) 0.0372(15) -0.0009(13)
C11 0.0517(15) 0.0306(14) 0.0429(14) -0.0037(12) 0.0304(13) -0.0007(12)
C12 0.0652(19) 0.0341(16) 0.071(2) -0.0010(15) 0.0507(17) -0.0021(14)
C13 0.071(2) 0.0389(17) 0.075(2) 0.0022(15) 0.0567(18) 0.0072(15)
C14 0.0513(16) 0.0342(15) 0.0408(14) -0.0058(12) 0.0288(13) -0.0016(12)
C15 0.0461(16) 0.0472(18) 0.0503(16) 0.0016(14) 0.0314(14) -0.0036(13)
C16 0.067(2) 0.049(2) 0.069(2) -0.0034(16) 0.0458(18) -0.0135(16)
C17 0.087(4) 0.037(3) 0.083(3) 0.000 0.060(3) 0.000
C18 0.051(6) 0.108(9) 0.040(5) 0.000(5) 0.025(4) 0.021(6)
C18A 0.070(3) 0.045(3) 0.050(2) -0.005(2) 0.028(2) 0.001(2)
C19 0.060(5) 0.131(8) 0.044(5) -0.009(5) 0.022(4) 0.022(6)
C19A 0.089(4) 0.072(4) 0.052(3) 0.009(3) 0.029(3) 0.016(3)
C20 0.071(2) 0.140(5) 0.0409(18) -0.010(2) 0.0197(18) 0.009(3)
C21 0.090(7) 0.168(10) 0.055(6) -0.010(7) 0.048(5) 0.017(8)
C21A 0.095(4) 0.057(3) 0.046(3) -0.015(2) 0.030(3) -0.030(3)
C22 0.066(9) 0.156(18) 0.051(7) 0.025(9) 0.044(7) 0.050(10)
C22A 0.084(4) 0.044(3) 0.043(3) -0.006(2) 0.032(3) -0.014(3)
C23 0.0600(19) 0.070(2) 0.0607(18) -0.0177(17) 0.0453(17) -0.0196(17)
C24 0.079(2) 0.094(3) 0.092(3) -0.025(2) 0.069(2) -0.034(2)
C25 0.089(3) 0.111(4) 0.084(3) -0.011(2) 0.074(2) -0.016(2)
C26 0.082(2) 0.110(3) 0.061(2) -0.021(2) 0.055(2) -0.012(2)
C27 0.0619(19) 0.074(2) 0.0533(17) -0.0181(17) 0.0409(16) -0.0146(17)

loop_
_atom_type_symbol
_atom_type_description
_atom_type_scat_dispersion_real
_atom_type_scat_dispersion_imag
_atom_type_scat_source
C C 0.0033 0.0016 'International Tables Vol C Tables 4.2.6.8 and 6.1.1.4'
H H 0.0000 0.0000 'International Tables Vol C Tables 4.2.6.8 and 6.1.1.4'
N N 0.0061 0.0033 'International Tables Vol C Tables 4.2.6.8 and 6.1.1.4'
Ni Ni 0.3393 1.1124 'International Tables Vol C Tables 4.2.6.8 and 6.1.1.4'
O O 0.0106 0.0060 'International Tables Vol C Tables 4.2.6.8 and 6.1.1.4'

loop_
_geom_angle_atom_site_label_1
_geom_angle_atom_site_label_2
_geom_angle_atom_site_label_3
_geom_angle
_geom_angle_site_symmetry_1
_geom_angle_site_symmetry_3
O4 Ni1 O4 177.74(10) 2_655 .
O4 Ni1 N2 88.79(8) 2_655 .
O4 Ni1 N2 91.25(8) . .
O4 Ni1 N2 91.25(8) 2_655 2_655
O4 Ni1 N2 88.79(8) . 2_655
O7 Ni1 O4 91.13(5) . .
O7 Ni1 O4 91.13(5) . 2_655
O7 Ni1 N1 180.0 . .
O7 Ni1 N2 88.95(7) . 2_655
O7 Ni1 N2 88.95(7) . .
N1 Ni1 O4 88.87(5) . .
N1 Ni1 O4 88.87(5) . 2_655
N1 Ni1 N2 91.05(7) . 2_655
N1 Ni1 N2 91.05(7) . .
N2 Ni1 N2 177.90(14) 2_655 .
O1 Ni2 O1 180.0 . 7_656
O1 Ni2 O6 89.27(8) . .
O1 Ni2 O6 89.27(8) 7_656 7_656
O1 Ni2 O6 90.73(8) . 7_656
O1 Ni2 O6 90.73(8) 7_656 .
O1 Ni2 N3 89.61(9) . 7_656
O1 Ni2 N3 89.61(9) 7_656 .
O1 Ni2 N3 90.39(8) . .
O1 Ni2 N3 90.39(8) 7_656 7_656
O6 Ni2 O6 180.0 7_656 .
O6 Ni2 N3 89.32(9) . .
O6 Ni2 N3 90.68(9) 7_656 .
O6 Ni2 N3 89.32(9) 7_656 7_656
O6 Ni2 N3 90.68(9) . 7_656
N3 Ni2 N3 180.0 7_656 .
C14 O1 Ni2 130.98(18) . .
C8 O3 C7 118.0(2) . .
C1 O4 Ni1 129.68(18) . .
C15 N1 Ni1 121.23(18) 2_655 .
C15 N1 Ni1 121.23(18) . .
C15 N1 C15 117.5(4) . 2_655
C23 N2 Ni1 121.6(2) . .
C23 N2 C27 117.0(3) . .
C27 N2 Ni1 121.4(2) . .
C18 N3 Ni2 119.8(5) . .
C18A N3 Ni2 120.1(2) . .
C22 N3 Ni2 125.9(6) . .
C22 N3 C18 111.3(8) . .
C22A N3 Ni2 122.7(3) . .
C22A N3 C18A 116.9(3) . .
O4 C1 C2 117.9(2) . .
O5 C1 O4 124.7(3) . .
O5 C1 C2 117.3(2) . .
C3 C2 C1 118.7(3) . .
C7 C2 C1 124.8(3) . .
C7 C2 C3 116.6(3) . .
C4 C3 C2 121.9(3) . .
C5 C4 C3 119.9(3) . .
C4 C5 C6 119.9(3) . .
C5 C6 C7 120.0(3) . .
C2 C7 O3 120.2(2) . .
C6 C7 O3 117.8(3) . .
C6 C7 C2 121.7(3) . .
C9 C8 O3 122.8(3) . .
C9 C8 C13 120.5(3) . .
C13 C8 O3 116.7(3) . .
C8 C9 C10 119.6(3) . .
C9 C10 C11 120.9(3) . .
C10 C11 C14 120.6(3) . .
C12 C11 C10 118.3(3) . .
C12 C11 C14 121.1(3) . .
C13 C12 C11 120.9(3) . .
C8 C13 C12 119.8(3) . .
O1 C14 C11 115.9(2) . .
O2 C14 O1 125.7(3) . .
O2 C14 C11 118.4(3) . .
N1 C15 C16 122.7(3) . .
C17 C16 C15 118.8(3) . .
C16 C17 C16 119.6(5) . 2_655
C19 C18 N3 121.5(10) . .
N3 C18A C19A 123.1(4) . .
C18 C19 C20 119.3(11) . .
C18A C19A C20 117.3(5) . .
C21 C20 C19 115.4(8) . .
C21A C20 C19A 118.1(4) . .
C22 C21 C20 120.0(11) . .
C20 C21A C22A 118.5(5) . .
N3 C22 C21 127.2(11) . .
N3 C22A C21A 124.4(5) . .
N2 C23 C24 123.8(3) . .
C25 C24 C23 118.7(3) . .
C24 C25 C26 118.6(3) . .
C25 C26 C27 118.9(3) . .
N2 C27 C26 123.0(3) . .

loop_
_geom_bond_atom_site_label_1
_geom_bond_atom_site_label_2
_geom_bond_distance
_geom_bond_site_symmetry_2
Ni1 O4 2.0903(18) .
Ni1 O4 2.0903(18) 2_655
Ni1 O7 2.047(3) .
Ni1 N1 2.080(3) .
Ni1 N2 2.106(2) 2_655
Ni1 N2 2.106(2) .
Ni2 O1 2.0396(18) .
Ni2 O1 2.0396(18) 7_656
Ni2 O6 2.0685(18) .
Ni2 O6 2.0685(18) 7_656
Ni2 N3 2.124(2) 7_656
Ni2 N3 2.124(2) .
O1 C14 1.263(3) .
O2 C14 1.243(3) .
O3 C7 1.390(4) .
O3 C8 1.383(3) .
O4 C1 1.252(3) .
O5 C1 1.244(3) .
N1 C15 1.336(3) .
N1 C15 1.336(3) 2_655
N2 C23 1.318(4) .
N2 C27 1.324(4) .
N3 C18 1.429(11) .
N3 C18A 1.334(5) .
N3 C22 1.250(13) .
N3 C22A 1.301(5) .
C1 C2 1.509(4) .
C2 C3 1.394(4) .
C2 C7 1.390(4) .
C3 C4 1.379(4) .
C4 C5 1.367(5) .
C5 C6 1.375(5) .
C6 C7 1.378(4) .
C8 C9 1.372(4) .
C8 C13 1.373(4) .
C9 C10 1.380(4) .
C10 C11 1.389(4) .
C11 C12 1.383(4) .
C11 C14 1.501(4) .
C12 C13 1.380(4) .
C15 C16 1.372(4) .
C16 C17 1.362(4) .
C18 C19 1.301(15) .
C18A C19A 1.374(5) .
C19 C20 1.415(14) .
C19A C20 1.414(6) .
C20 C21 1.344(9) .
C20 C21A 1.335(6) .
C21 C22 1.308(18) .
C21A C22A 1.379(7) .
C23 C24 1.373(4) .
C24 C25 1.353(5) .
C25 C26 1.370(5) .
C26 C27 1.373(4) .
